data_4301345
loop_
_publ_author_name
'William M. Alley'
'Chase W. Girard'
'Saim \"Ozkar'
'Richard G. Finke'

_publ_contact_author_address
;Colorado State University
Chemistry Department
Fort Collins, CO 80523-1872
;
_publ_contact_author_email rfinke@lamar.colostate.edu
_publ_contact_author_fax '(970) 491-1801'
_publ_contact_author_name 'Richard G. Finke'
_publ_contact_author_phone '(970) 491-2541'
_publ_section_title
;
Model Ziegler-Type Hydrogenation Catalyst Precursors,
[(1,5-COD)M(\m-O2C8H15)]2 (M = Ir and Rh): Synthesis, Characterization, and
Demonstration of Catalytic Activity En Route to Identifying the True
Industrial Hydrogenation Catalysts
;
_journal_name_full 'Inorganic Chemistry'
_journal_page_first 1114
_journal_page_last 1121
_journal_paper_doi 10.1021/ic801933b
_journal_volume 48
_journal_year 2009
_chemical_formula_sum 'C32 H54 Ir2 O4'
_chemical_formula_weight 887.15
_chemical_name_systematic
;

 ?

;
_space_group_IT_number 14
_symmetry_cell_setting monoclinic
_symmetry_space_group_name_Hall '-P 2yn'
_symmetry_space_group_name_H-M 'P 1 21/n 1'
_atom_sites_solution_hydrogens geom
_atom_sites_solution_primary direct
_atom_sites_solution_secondary difmap
_audit_creation_method 'Bruker SHELXTL'
_cell_angle_alpha 90.00
_cell_angle_beta 108.408(2)
_cell_angle_gamma 90.00
_cell_formula_units_Z 4
_cell_length_a 15.7748(5)
_cell_length_b 9.8962(3)
_cell_length_c 20.8847(7)
_cell_measurement_reflns_used 9842
_cell_measurement_temperature 100(2)
_cell_measurement_theta_max 41.50
_cell_measurement_theta_min 2.50
_cell_volume 3093.50(17)
_computing_cell_refinement 'Bruker SMART'
_computing_data_collection 'Bruker SMART'
_computing_data_reduction 'Bruker SAINT'
_computing_molecular_graphics 'Bruker SHELXTL'
_computing_publication_material 'Bruker SHELXTL'
_computing_structure_refinement 'Bruker SHELXTL'
_computing_structure_solution 'Bruker SHELXTL'
_diffrn_ambient_temperature 100(2)
_diffrn_measured_fraction_theta_full 0.984
_diffrn_measured_fraction_theta_max 0.984
_diffrn_measurement_device_type 'Bruker Apex2 CCD area detector'
_diffrn_measurement_method 'phi and omega scans'
_diffrn_radiation_monochromator graphite
_diffrn_radiation_source 'fine-focus sealed tube'
_diffrn_radiation_type MoK\a
_diffrn_radiation_wavelength 0.71073
_diffrn_reflns_av_R_equivalents 0.0466
_diffrn_reflns_av_sigmaI/netI 0.0358
_diffrn_reflns_limit_h_max 28
_diffrn_reflns_limit_h_min -27
_diffrn_reflns_limit_k_max 17
_diffrn_reflns_limit_k_min -17
_diffrn_reflns_limit_l_max 37
_diffrn_reflns_limit_l_min -37
_diffrn_reflns_number 124557
_diffrn_reflns_theta_full 40.25
_diffrn_reflns_theta_max 40.25
_diffrn_reflns_theta_min 1.95
_exptl_absorpt_coefficient_mu 8.629
_exptl_absorpt_correction_T_max 0.2526
_exptl_absorpt_correction_T_min 0.1380
_exptl_absorpt_correction_type multi-scan
_exptl_absorpt_process_details 'SADABS, Sheldrick, 1997'
_exptl_crystal_colour red
_exptl_crystal_density_diffrn 1.905
_exptl_crystal_density_meas ?
_exptl_crystal_density_method .
_exptl_crystal_description cube/rods
_exptl_crystal_F_000 1728
_exptl_crystal_size_max 0.38
_exptl_crystal_size_mid 0.23
_exptl_crystal_size_min 0.22
_refine_diff_density_max 3.180
_refine_diff_density_min -3.720
_refine_diff_density_rms 0.215
_refine_ls_goodness_of_fit_ref 1.097
_refine_ls_hydrogen_treatment constr
_refine_ls_matrix_type full
_refine_ls_number_parameters 343
_refine_ls_number_reflns 19129
_refine_ls_number_restraints 0
_refine_ls_restrained_S_all 1.097
_refine_ls_R_factor_all 0.0672
_refine_ls_R_factor_gt 0.0443
_refine_ls_shift/su_max 0.001
_refine_ls_shift/su_mean 0.000
_refine_ls_structure_factor_coef Fsqd
_refine_ls_weighting_details 'calc w=1/[\s^2^(Fo^2^)+(0.0095P)^2^+20.6990P] where P=(Fo^2^+2Fc^2^)/3'
_refine_ls_weighting_scheme calc
_refine_ls_wR_factor_gt 0.0827
_refine_ls_wR_factor_ref 0.0905
_reflns_number_gt 14679
_reflns_number_total 19129
_reflns_threshold_expression >2sigma(I)
_cod_data_source_file ic801933b_si_002_2.cif
_cod_data_source_block rf102r_0m
_cod_depositor_comments
;
The following automatic conversions were performed:
'_symmetry_cell_setting' value 'Monoclinic' changed to 'monoclinic'
according to '/home/saulius/struct/CIF-dictionaries/cif_core.dic'
dictionary named 'cif_core.dic' version 2.4.1 from 2010-06-29.

Automatic conversion script
Id: cif_fix_enum 1527 2010-12-29 10:47:43Z saulius 
;
_cod_original_sg_symbol_H-M 'P 21/n'
_cod_database_code 4301345

loop_
_symmetry_equiv_pos_as_xyz
'x, y, z'
'-x+1/2, y+1/2, -z+1/2'
'-x, -y, -z'
'x-1/2, -y-1/2, z-1/2'

loop_
_atom_site_label
_atom_site_type_symbol
_atom_site_fract_x
_atom_site_fract_y
_atom_site_fract_z
_atom_site_U_iso_or_equiv
_atom_site_adp_type
_atom_site_occupancy
_atom_site_symmetry_multiplicity
_atom_site_calc_flag
_atom_site_refinement_flags
_atom_site_disorder_assembly
_atom_site_disorder_group
Ir1 Ir 0.479760(9) 0.688710(16) 0.723127(7) 0.02319(3) Uani 1 1 d . . .
Ir2 Ir 0.530396(8) 0.395863(15) 0.671508(7) 0.02098(3) Uani 1 1 d . . .
O1 O 0.36301(19) 0.5716(3) 0.69508(16) 0.0305(6) Uani 1 1 d . . .
O2 O 0.39174(18) 0.4055(3) 0.63175(17) 0.0322(6) Uani 1 1 d . . .
O3 O 0.5198(2) 0.3621(4) 0.76800(17) 0.0365(7) Uani 1 1 d . . .
O4 O 0.5316(2) 0.5720(4) 0.80996(15) 0.0389(8) Uani 1 1 d . . .
C1 C 0.5995(3) 0.7950(4) 0.7362(2) 0.0286(7) Uani 1 1 d . . .
H1A H 0.6549 0.7429 0.7598 0.034 Uiso 1 1 calc R . .
C2 C 0.6027(3) 0.8709(4) 0.6739(2) 0.0296(8) Uani 1 1 d . . .
H2A H 0.6611 0.8546 0.6670 0.035 Uiso 1 1 calc R . .
H2B H 0.5975 0.9691 0.6811 0.035 Uiso 1 1 calc R . .
C3 C 0.5273(2) 0.8268(4) 0.61040(18) 0.0234(6) Uani 1 1 d . . .
H3A H 0.5094 0.9045 0.5792 0.028 Uiso 1 1 calc R . .
H3B H 0.5498 0.7548 0.5871 0.028 Uiso 1 1 calc R . .
C4 C 0.4465(2) 0.7751(4) 0.62725(18) 0.0229(6) Uani 1 1 d . . .
H4A H 0.4048 0.7192 0.5908 0.027 Uiso 1 1 calc R . .
C5 C 0.4041(3) 0.8482(5) 0.6673(2) 0.0305(8) Uani 1 1 d . . .
H5A H 0.3380 0.8344 0.6541 0.037 Uiso 1 1 calc R . .
C6 C 0.4354(4) 0.9878(5) 0.6959(3) 0.0386(10) Uani 1 1 d . . .
H6A H 0.3831 1.0419 0.6971 0.046 Uiso 1 1 calc R . .
H6B H 0.4637 1.0345 0.6660 0.046 Uiso 1 1 calc R . .
C7 C 0.5028(4) 0.9786(6) 0.7679(3) 0.0424(11) Uani 1 1 d . . .
H7A H 0.5454 1.0549 0.7750 0.051 Uiso 1 1 calc R . .
H7B H 0.4703 0.9869 0.8012 0.051 Uiso 1 1 calc R . .
C8 C 0.5540(3) 0.8474(5) 0.7795(2) 0.0346(9) Uani 1 1 d . . .
H8A H 0.5832 0.8251 0.8282 0.042 Uiso 1 1 calc R . .
C9 C 0.5260(2) 0.3272(4) 0.57620(19) 0.0251(7) Uani 1 1 d . . .
H9A H 0.4643 0.3094 0.5452 0.030 Uiso 1 1 calc R . .
C10 C 0.5911(3) 0.2129(4) 0.5798(2) 0.0280(7) Uani 1 1 d . . .
H10A H 0.6100 0.2147 0.5389 0.034 Uiso 1 1 calc R . .
H10B H 0.5608 0.1257 0.5806 0.034 Uiso 1 1 calc R . .
C11 C 0.6744(3) 0.2228(4) 0.6428(2) 0.0263(7) Uani 1 1 d . . .
H11A H 0.6966 0.1308 0.6576 0.032 Uiso 1 1 calc R . .
H11B H 0.7221 0.2720 0.6311 0.032 Uiso 1 1 calc R . .
C12 C 0.6537(2) 0.2959(4) 0.70055(19) 0.0248(7) Uani 1 1 d . . .
H12A H 0.6660 0.2417 0.7429 0.030 Uiso 1 1 calc R . .
C13 C 0.6669(2) 0.4374(4) 0.71107(18) 0.0232(6) Uani 1 1 d . . .
H13A H 0.6871 0.4654 0.7595 0.028 Uiso 1 1 calc R . .
C14 C 0.7004(2) 0.5267(4) 0.6652(2) 0.0256(7) Uani 1 1 d . . .
H14A H 0.7635 0.5041 0.6711 0.031 Uiso 1 1 calc R . .
H14B H 0.6981 0.6223 0.6786 0.031 Uiso 1 1 calc R . .
C15 C 0.6451(3) 0.5104(4) 0.5905(2) 0.0258(7) Uani 1 1 d . . .
H15A H 0.6436 0.5975 0.5669 0.031 Uiso 1 1 calc R . .
H15B H 0.6740 0.4427 0.5693 0.031 Uiso 1 1 calc R . .
C16 C 0.5499(2) 0.4655(4) 0.58249(18) 0.0227(6) Uani 1 1 d . . .
H16A H 0.5024 0.5281 0.5552 0.027 Uiso 1 1 calc R . .
C17 C 0.3403(2) 0.4726(5) 0.6552(2) 0.0305(8) Uani 1 1 d . . .
C18 C 0.2419(3) 0.4329(6) 0.6321(3) 0.0381(10) Uani 1 1 d . . .
H18A H 0.2446 0.3564 0.6016 0.046 Uiso 1 1 calc R . .
C19 C 0.1881(4) 0.5244(9) 0.5825(4) 0.090(3) Uani 1 1 d . . .
H19A H 0.1307 0.4763 0.5625 0.108 Uiso 1 1 calc R . .
H19B H 0.1748 0.5999 0.6089 0.108 Uiso 1 1 calc R . .
C20 C 0.2049(4) 0.5859(9) 0.5283(4) 0.074(3) Uani 1 1 d . . .
H20A H 0.2134 0.5111 0.4995 0.089 Uiso 1 1 calc R . .
H20B H 0.2640 0.6295 0.5472 0.089 Uiso 1 1 calc R . .
C21 C 0.1490(3) 0.6849(6) 0.4819(3) 0.0420(12) Uani 1 1 d . . .
H21A H 0.1714 0.6950 0.4429 0.050 Uiso 1 1 calc R . .
H21B H 0.1560 0.7733 0.5052 0.050 Uiso 1 1 calc R . .
C22 C 0.0496(3) 0.6509(6) 0.4553(2) 0.0408(11) Uani 1 1 d . . .
H22A H 0.0174 0.7243 0.4262 0.061 Uiso 1 1 calc R . .
H22B H 0.0264 0.6398 0.4934 0.061 Uiso 1 1 calc R . .
H22C H 0.0411 0.5667 0.4293 0.061 Uiso 1 1 calc R . .
C23 C 0.2181(4) 0.3608(13) 0.6805(6) 0.155(7) Uani 1 1 d . . .
H23A H 0.1621 0.3135 0.6554 0.186 Uiso 1 1 calc R . .
H23B H 0.2009 0.4301 0.7083 0.186 Uiso 1 1 calc R . .
C24 C 0.2692(3) 0.2634(6) 0.7278(3) 0.0445(12) Uani 1 1 d . . .
H24A H 0.2384 0.2419 0.7606 0.067 Uiso 1 1 calc R . .
H24B H 0.3284 0.3007 0.7514 0.067 Uiso 1 1 calc R . .
H24C H 0.2757 0.1811 0.7038 0.067 Uiso 1 1 calc R . .
C25 C 0.5264(4) 0.4461(6) 0.8147(2) 0.0434(13) Uani 1 1 d . . .
C26 C 0.5281(6) 0.3856(9) 0.8823(4) 0.095(4) Uani 1 1 d . . .
H26A H 0.5612 0.4656 0.9073 0.114 Uiso 1 1 calc R . .
C27 C 0.6070(4) 0.2956(5) 0.9121(2) 0.0418(11) Uani 1 1 d . . .
H27A H 0.6038 0.2608 0.9557 0.050 Uiso 1 1 calc R . .
H27B H 0.6019 0.2170 0.8818 0.050 Uiso 1 1 calc R . .
C28 C 0.6897(8) 0.3530(19) 0.9230(7) 0.249(13) Uani 1 1 d . . .
H28A H 0.7118 0.2973 0.8922 0.298 Uiso 1 1 calc R . .
H28B H 0.6719 0.4393 0.8985 0.298 Uiso 1 1 calc R . .
C29 C 0.7617(8) 0.387(2) 0.9643(8) 0.222(12) Uani 1 1 d . . .
H29A H 0.7927 0.2993 0.9676 0.266 Uiso 1 1 calc R . .
H29B H 0.7847 0.4401 0.9331 0.266 Uiso 1 1 calc R . .
C30 C 0.8091(10) 0.4354(10) 1.0162(6) 0.156(7) Uani 1 1 d . . .
H30A H 0.8719 0.4214 1.0195 0.233 Uiso 1 1 calc R . .
H30B H 0.7971 0.3914 1.0545 0.233 Uiso 1 1 calc R . .
H30C H 0.7971 0.5324 1.0170 0.233 Uiso 1 1 calc R . .
C31 C 0.4599(6) 0.4110(17) 0.9029(5) 0.163(8) Uani 1 1 d . . .
H31A H 0.4874 0.4496 0.9485 0.196 Uiso 1 1 calc R . .
H31B H 0.4386 0.3202 0.9105 0.196 Uiso 1 1 calc R . .
C32 C 0.3798(6) 0.4867(9) 0.8765(4) 0.077(3) Uani 1 1 d . . .
H32A H 0.3398 0.4677 0.9030 0.116 Uiso 1 1 calc R . .
H32B H 0.3505 0.4612 0.8294 0.116 Uiso 1 1 calc R . .
H32C H 0.3940 0.5833 0.8791 0.116 Uiso 1 1 calc R . .

loop_
_atom_site_aniso_label
_atom_site_aniso_U_11
_atom_site_aniso_U_22
_atom_site_aniso_U_33
_atom_site_aniso_U_23
_atom_site_aniso_U_13
_atom_site_aniso_U_12
Ir1 0.01989(5) 0.02996(7) 0.01964(5) 0.00600(5) 0.00613(4) 0.00535(5)
Ir2 0.01460(5) 0.02540(6) 0.02321(6) 0.00676(5) 0.00635(4) -0.00026(4)
O1 0.0211(12) 0.0377(16) 0.0358(15) 0.0117(13) 0.0133(11) 0.0040(11)
O2 0.0171(11) 0.0398(17) 0.0392(16) 0.0044(13) 0.0081(11) -0.0037(11)
O3 0.0346(15) 0.0420(18) 0.0401(17) 0.0204(14) 0.0222(14) 0.0096(13)
O4 0.0435(18) 0.052(2) 0.0220(13) 0.0116(13) 0.0112(12) 0.0192(16)
C1 0.0229(15) 0.0310(19) 0.0263(16) -0.0052(14) -0.0002(13) -0.0006(14)
C2 0.0249(16) 0.0280(18) 0.0335(19) -0.0042(15) 0.0059(14) -0.0063(14)
C3 0.0246(15) 0.0217(15) 0.0236(14) 0.0012(12) 0.0070(12) -0.0041(12)
C4 0.0193(13) 0.0248(15) 0.0215(14) 0.0064(12) 0.0021(11) 0.0010(12)
C5 0.0261(17) 0.0317(19) 0.0324(19) 0.0090(15) 0.0075(15) 0.0088(15)
C6 0.044(2) 0.031(2) 0.044(2) 0.0023(18) 0.017(2) 0.0129(19)
C7 0.051(3) 0.038(2) 0.040(2) -0.008(2) 0.016(2) 0.007(2)
C8 0.038(2) 0.039(2) 0.0234(16) -0.0051(16) 0.0044(15) 0.0040(18)
C9 0.0214(14) 0.0260(17) 0.0241(15) 0.0017(13) 0.0018(12) -0.0035(12)
C10 0.0288(17) 0.0226(16) 0.0312(18) -0.0005(14) 0.0076(14) -0.0016(13)
C11 0.0223(15) 0.0244(16) 0.0315(17) 0.0015(14) 0.0075(13) 0.0013(13)
C12 0.0195(13) 0.0270(17) 0.0262(15) 0.0078(13) 0.0049(12) 0.0044(12)
C13 0.0172(13) 0.0288(17) 0.0215(14) 0.0015(12) 0.0032(11) 0.0011(12)
C14 0.0194(14) 0.0242(16) 0.0344(18) -0.0018(14) 0.0102(13) -0.0044(12)
C15 0.0277(16) 0.0241(16) 0.0289(16) 0.0028(13) 0.0137(14) -0.0021(13)
C16 0.0217(14) 0.0247(16) 0.0208(13) 0.0050(12) 0.0054(11) -0.0003(12)
C17 0.0165(13) 0.038(2) 0.036(2) 0.0163(17) 0.0081(13) -0.0008(14)
C18 0.0166(14) 0.047(3) 0.052(3) 0.015(2) 0.0116(16) -0.0035(16)
C19 0.023(2) 0.116(6) 0.107(6) 0.080(5) -0.016(3) -0.027(3)
C20 0.023(2) 0.119(7) 0.071(4) 0.048(4) 0.002(2) -0.020(3)
C21 0.0265(18) 0.056(3) 0.042(2) 0.018(2) 0.0082(17) -0.007(2)
C22 0.0239(18) 0.063(3) 0.033(2) 0.012(2) 0.0056(16) 0.000(2)
C23 0.032(3) 0.204(12) 0.186(11) 0.164(10) -0.026(4) -0.046(5)
C24 0.037(2) 0.040(3) 0.064(3) 0.022(2) 0.027(2) 0.005(2)
C25 0.048(3) 0.061(3) 0.031(2) 0.024(2) 0.026(2) 0.030(2)
C26 0.135(7) 0.117(6) 0.066(4) 0.075(4) 0.080(5) 0.096(6)
C27 0.064(3) 0.035(2) 0.0258(18) 0.0065(17) 0.014(2) 0.007(2)
C28 0.123(9) 0.34(2) 0.169(12) 0.201(14) -0.112(9) -0.165(13)
C29 0.077(7) 0.38(3) 0.193(15) -0.213(18) 0.015(9) -0.044(12)
C30 0.228(15) 0.061(6) 0.094(7) -0.021(5) -0.067(9) 0.036(8)
C31 0.079(6) 0.35(2) 0.082(6) 0.141(10) 0.059(5) 0.093(9)
C32 0.089(5) 0.098(6) 0.065(4) 0.029(4) 0.054(4) 0.044(5)

loop_
_atom_type_symbol
_atom_type_description
_atom_type_scat_dispersion_real
_atom_type_scat_dispersion_imag
_atom_type_scat_source
C C 0.0033 0.0016 'International Tables Vol C Tables 4.2.6.8 and 6.1.1.4'
H H 0.0000 0.0000 'International Tables Vol C Tables 4.2.6.8 and 6.1.1.4'
O O 0.0106 0.0060 'International Tables Vol C Tables 4.2.6.8 and 6.1.1.4'
Ir Ir -1.4442 7.9887 'International Tables Vol C Tables 4.2.6.8 and 6.1.1.4'

loop_
_geom_angle_atom_site_label_1
_geom_angle_atom_site_label_2
_geom_angle_atom_site_label_3
_geom_angle
_geom_angle_site_symmetry_1
_geom_angle_site_symmetry_3
_geom_angle_publ_flag
C8 Ir1 C4 99.17(17) . . ?
C8 Ir1 O4 86.00(17) . . ?
C4 Ir1 O4 166.32(14) . . ?
C8 Ir1 C5 82.35(18) . . ?
C4 Ir1 C5 39.79(16) . . ?
O4 Ir1 C5 153.88(15) . . ?
C8 Ir1 O1 149.41(16) . . ?
C4 Ir1 O1 91.47(13) . . ?
O4 Ir1 O1 90.31(14) . . ?
C5 Ir1 O1 87.98(15) . . ?
C8 Ir1 C1 39.52(17) . . ?
C4 Ir1 C1 82.15(15) . . ?
O4 Ir1 C1 94.26(16) . . ?
C5 Ir1 C1 91.51(17) . . ?
O1 Ir1 C1 170.54(14) . . ?
O2 Ir2 C9 85.41(14) . . ?
O2 Ir2 C13 166.05(15) . . ?
C9 Ir2 C13 99.28(15) . . ?
O2 Ir2 C12 154.13(15) . . ?
C9 Ir2 C12 82.56(15) . . ?
C13 Ir2 C12 39.74(15) . . ?
O2 Ir2 C16 93.49(13) . . ?
C9 Ir2 C16 39.59(15) . . ?
C13 Ir2 C16 82.22(14) . . ?
C12 Ir2 C16 91.69(15) . . ?
O2 Ir2 O3 89.89(13) . . ?
C9 Ir2 O3 151.15(15) . . ?
C13 Ir2 O3 92.07(14) . . ?
C12 Ir2 O3 89.72(14) . . ?
C16 Ir2 O3 169.17(15) . . ?
C17 O1 Ir1 130.9(3) . . ?
C17 O2 Ir2 126.3(3) . . ?
C25 O3 Ir2 128.7(3) . . ?
C25 O4 Ir1 126.9(3) . . ?
C8 C1 C2 121.8(4) . . ?
C8 C1 Ir1 69.6(3) . . ?
C2 C1 Ir1 114.1(3) . . ?
C1 C2 C3 111.9(3) . . ?
C4 C3 C2 111.9(3) . . ?
C5 C4 C3 123.5(4) . . ?
C5 C4 Ir1 70.5(2) . . ?
C3 C4 Ir1 112.7(2) . . ?
C4 C5 C6 122.5(4) . . ?
C4 C5 Ir1 69.7(2) . . ?
C6 C5 Ir1 114.0(3) . . ?
C5 C6 C7 111.5(4) . . ?
C8 C7 C6 112.1(4) . . ?
C1 C8 C7 124.5(4) . . ?
C1 C8 Ir1 70.9(2) . . ?
C7 C8 Ir1 112.4(3) . . ?
C16 C9 C10 124.2(3) . . ?
C16 C9 Ir2 70.6(2) . . ?
C10 C9 Ir2 112.2(3) . . ?
C9 C10 C11 112.2(3) . . ?
C12 C11 C10 111.5(3) . . ?
C13 C12 C11 122.0(3) . . ?
C13 C12 Ir2 70.0(2) . . ?
C11 C12 Ir2 113.9(2) . . ?
C12 C13 C14 122.7(3) . . ?
C12 C13 Ir2 70.3(2) . . ?
C14 C13 Ir2 112.7(2) . . ?
C13 C14 C15 112.4(3) . . ?
C16 C15 C14 111.5(3) . . ?
C9 C16 C15 121.1(3) . . ?
C9 C16 Ir2 69.8(2) . . ?
C15 C16 Ir2 114.4(2) . . ?
O2 C17 O1 125.6(4) . . ?
O2 C17 C18 117.2(4) . . ?
O1 C17 C18 117.2(4) . . ?
C23 C18 C19 128.2(6) . . ?
C23 C18 C17 112.7(5) . . ?
C19 C18 C17 112.2(4) . . ?
C20 C19 C18 130.2(7) . . ?
C19 C20 C21 127.3(6) . . ?
C20 C21 C22 115.4(4) . . ?
C18 C23 C24 128.9(8) . . ?
O4 C25 O3 125.9(4) . . ?
O4 C25 C26 118.6(6) . . ?
O3 C25 C26 115.5(6) . . ?
C31 C26 C27 130.0(5) . . ?
C31 C26 C25 117.1(6) . . ?
C27 C26 C25 112.7(4) . . ?
C28 C27 C26 116.4(9) . . ?
C29 C28 C27 147.5(15) . . ?
C30 C29 C28 155.3(19) . . ?
C26 C31 C32 134.4(6) . . ?

loop_
_geom_bond_atom_site_label_1
_geom_bond_atom_site_label_2
_geom_bond_distance
_geom_bond_site_symmetry_2
_geom_bond_publ_flag
Ir1 C8 2.086(5) . ?
Ir1 C4 2.086(3) . ?
Ir1 O4 2.087(3) . ?
Ir1 C5 2.097(4) . ?
Ir1 O1 2.097(3) . ?
Ir1 C1 2.103(4) . ?
Ir2 O2 2.082(3) . ?
Ir2 C9 2.084(4) . ?
Ir2 C13 2.089(3) . ?
Ir2 C12 2.093(4) . ?
Ir2 C16 2.094(3) . ?
Ir2 O3 2.101(3) . ?
O1 C17 1.262(6) . ?
O2 C17 1.261(5) . ?
O3 C25 1.260(7) . ?
O4 C25 1.254(7) . ?
C1 C8 1.416(6) . ?
C1 C2 1.517(6) . ?
C2 C3 1.539(5) . ?
C3 C4 1.515(5) . ?
C4 C5 1.423(6) . ?
C5 C6 1.524(7) . ?
C6 C7 1.545(7) . ?
C7 C8 1.509(7) . ?
C9 C16 1.415(5) . ?
C9 C10 1.514(6) . ?
C10 C11 1.540(6) . ?
C11 C12 1.528(6) . ?
C12 C13 1.422(6) . ?
C13 C14 1.516(5) . ?
C14 C15 1.537(6) . ?
C15 C16 1.524(5) . ?
C17 C18 1.525(5) . ?
C18 C23 1.383(9) . ?
C18 C19 1.435(7) . ?
C19 C20 1.381(9) . ?
C20 C21 1.463(8) . ?
C21 C22 1.526(6) . ?
C23 C24 1.432(9) . ?
C25 C26 1.528(6) . ?
C26 C31 1.302(10) . ?
C26 C27 1.497(8) . ?
C27 C28 1.375(11) . ?
C28 C29 1.237(13) . ?
C29 C30 1.204(13) . ?
C31 C32 1.421(11) . ?
